data_2101616
loop_
_publ_author_name
'Videnova-Adrabi\'nska, V.'

_publ_section_title
;
 Symmetry constraints, molecular recognition and crystal engineering.
 Comparative structural studies of urea--butanedioic and
 urea--<i>E</i>-butanedioic acid (2:1) cocrystals
;
_journal_issue 6
_journal_name_full 'Acta Crystallographica Section B'
_journal_page_first 1048
_journal_page_last 1056
_journal_paper_doi 10.1107/S0108768196005216
_journal_volume 52
_journal_year 1996
_chemical_formula_sum 'C6 H14 N4 O6'
_chemical_formula_weight 238.20
_space_group_IT_number 14
_symmetry_cell_setting monoclinic
_symmetry_space_group_name_Hall '-P 2ybc'
_symmetry_space_group_name_H-M 'P 1 21/c 1'
_atom_type_scat_source 'Cromer & Waber (1974)'
_cell_angle_alpha 90.0
_cell_angle_beta 96.80(5)
_cell_angle_gamma 90.0
_cell_formula_units_Z 2
_cell_length_a 5.637(4)
_cell_length_b 8.243(3)
_cell_length_c 12.258(3)
_cell_measurement_reflns_used 48
_cell_measurement_temperature 297
_cell_measurement_theta_max 22.35
_cell_measurement_theta_min 10.05
_cell_volume 565.6(5)
_diffrn_measurement_device 'Enraf-Nonius CAD-4'
_diffrn_measurement_method \w-2\q
_diffrn_radiation_type MoK\a
_diffrn_radiation_wavelength 0.71073
_diffrn_reflns_av_R_equivalents 0.035
_diffrn_reflns_limit_h_max 6
_diffrn_reflns_limit_h_min 0
_diffrn_reflns_limit_k_max 9
_diffrn_reflns_limit_k_min -8
_diffrn_reflns_limit_l_max 13
_diffrn_reflns_limit_l_min -14
_diffrn_reflns_number 2364
_diffrn_reflns_theta_max 25.95
_diffrn_standards_decay_% 0
_diffrn_standards_interval_time 60
_diffrn_standards_number 3
_exptl_absorpt_coefficient_mu 0.116
_exptl_absorpt_correction_type none
_exptl_crystal_colour colourless
_exptl_crystal_density_diffrn 1.399
_exptl_crystal_description prism
_exptl_crystal_F_000 252
_exptl_crystal_size_max 0.60
_exptl_crystal_size_mid 0.50
_exptl_crystal_size_min 0.40
_refine_diff_density_max 0.42
_refine_diff_density_min -0.41
_refine_ls_extinction_coef 0.27511E-3
_refine_ls_extinction_method 'TEXSAN (Molecular Structure Corporation, 1985)'
_refine_ls_goodness_of_fit_obs 1.75
_refine_ls_hydrogen_treatment 'See text'
_refine_ls_number_parameters 94
_refine_ls_number_reflns 817
_refine_ls_R_factor_obs 0.057
_refine_ls_shift/esd_max 0.001
_refine_ls_structure_factor_coef F
_refine_ls_weighting_details 'w = 4F~o~^2^/\s^2^(F~o~^2^)'
_refine_ls_weighting_scheme calc
_refine_ls_wR_factor_obs 0.069
_reflns_number_observed 817
_reflns_number_total 1187
_reflns_observed_criterion I>2\s(I)
_cod_data_source_file ab0345.cif
_cod_data_source_block ab0345a
_cod_depositor_comments
;
The following automatic conversions were performed:

'_refine_ls_weighting_scheme' value 'w = 4F~o~^2^/\s^2^(F~o~^2^)' was
changed to 'calc'. New tag '_refine_ls_weighting_details' was
created. The value of the new tag was set to 'w =
4F~o~^2^/\s^2^(F~o~^2^)'.

Automatic conversion script
Id: cif_fix_values 3143 2015-03-26 13:38:13Z robertas 
;
_cod_original_cell_volume 565.6(8)
_cod_database_code 2101616

loop_
_symmetry_equiv_pos_as_xyz
x,y,z
x,1/2-y,1/2+z
-x,-y,-z
-x,1/2+y,1/2-z

loop_
_atom_site_label
_atom_site_fract_x
_atom_site_fract_y
_atom_site_fract_z
O1 .4327(4) .7909(3) 1.0448(2)
O2 .2595(4) .8588(3) .8792(2)
C1 .2687(5) .8646(3) .9787(2)
C2 .0953(5) .9573(4) 1.0381(2)
O10 .7535(4) .6309(3) .9641(2)
N12 .9336(5) .4864(4) .8427(3)
N11 .5911(7) .6259(5) .7880(3)
C10 .7585(5) .5816(4) .8675(2)
H21 .0196 .8837 1.0826
H22 .1811 1.0362 1.0835
H2N12 .921(6) .448(4) .782(3)
H2N11 .595(6) .599(5) .729(3)
H1N12 1.032(6) .460(4) .895(3)
H1N11 .477(6) .696(5) .803(3)
H1O1 .554(8) .732(6) 1.002(3)

loop_
_geom_angle_atom_site_label_1
_geom_angle_atom_site_label_2
_geom_angle_atom_site_label_3
_geom_angle_site_symmetry_2
_geom_angle_site_symmetry_3
_geom_angle
_geom_angle_publ_flag
C10 N11 H1N11 . . 120(2) yes
C10 N11 H2N11 . . 121(3) yes
H1N11 N11 H2N11 . . 119(4) yes
C10 N12 H1N12 . . 115(2) yes
C10 N12 H2N12 . . 117(2) yes
H1N12 N12 H2N12 . . 126(4) yes
O10 C10 N11 . . 120.7(3) yes
O10 C10 N12 . . 120.6(3) yes
N11 C10 N12 . . 118.6(3) yes
C1 O1 H1O1 . . 112(2) yes
O1 C1 O2 . . 123.2(3) yes
O1 C1 C2 . . 113.1(2) yes
O2 C1 C2 . . 123.7(3) yes
C1 C2 C2 . 3_577 113.3(3) yes
C1 C2 H21 . . 108.50 no
C1 C2 H22 . . 108.51 no
C2 C2 H21 3_577 3_577 108.53 no
C2 C2 H22 3_577 3_577 108.55 no
H21 C2 H22 . . 109.45 no

loop_
_geom_bond_atom_site_label_1
_geom_bond_atom_site_label_2
_geom_bond_site_symmetry_2
_geom_bond_distance
_geom_bond_publ_flag
C10 O10 . 1.255(3) yes
C10 N11 . 1.325(4) yes
N11 H1N11 . 0.90(4) yes
N11 H2N11 . 0.76(4) yes
C10 N12 . 1.324(4) yes
N12 H1N12 . 0.83(4) yes
N12 H2N12 . 0.80(3) yes
C1 O1 . 1.305(3) yes
O1 H1O1 . 1.03(5) yes
C1 O2 . 1.216(3) yes
C1 C2 . 1.496(4) yes
C2 H21 . 0.950 no
C2 H22 . 0.950 no
C2 C2 3_577 1.512(6) yes
